data_2232491
loop_
_publ_author_name
'Chygorin, Eduard N.'
'Petrusenko, Svitlana R.'
'Kokozay, Volodymyr N.'
'Smal, Yuri O.'
'Omelchenko, Irina V.'
'Shishkin, Oleg V.'

_publ_section_title
;
 Hexakis(dimethylformamide-\k<i>O</i>)manganese(II)
 \m-oxido-bis[trichloridoferrate(III)]
;
_journal_coeditor_code WM2531
_journal_issue 11
_journal_name_full 'Acta Crystallographica Section E'
_journal_page_first m1563
_journal_page_last m1564
_journal_paper_doi 10.1107/S1600536811041523
_journal_volume 67
_journal_year 2011
_chemical_formula_iupac '[Mn (C3 H7 N O)6] [Fe2 Cl6 O]'
_chemical_formula_moiety 'C18 H42 Mn N6 O6 2+, Cl6 Fe2 O 2-'
_chemical_formula_sum 'C18 H42 Cl6 Fe2 Mn N6 O7'
_chemical_formula_weight 833.92
_chemical_name_systematic
;
Hexakis(dimethylformamide-\k<i>O</i>)manganese(II)
\m-oxido-bis[trichloridoferrate(III)]
;
_space_group_IT_number 148
_symmetry_cell_setting trigonal
_symmetry_space_group_name_Hall '-R 3'
_symmetry_space_group_name_H-M 'R -3 :H'
_atom_sites_solution_hydrogens difmap
_atom_sites_solution_primary direct
_atom_sites_solution_secondary difmap
_audit_creation_method
;
<i>CrysAlis RED</i> (Oxford Diffraction, 2010)
;
_cell_angle_alpha 90.00
_cell_angle_beta 90.00
_cell_angle_gamma 120.00
_cell_formula_units_Z 3
_cell_length_a 14.0171(8)
_cell_length_b 14.0171(8)
_cell_length_c 15.3966(14)
_cell_measurement_reflns_used 2653
_cell_measurement_temperature 173(2)
_cell_measurement_theta_max 32.5139
_cell_measurement_theta_min 2.9005
_cell_volume 2619.8(3)
_computing_cell_refinement
;
<i>CrysAlis RED</i> (Oxford Diffraction, 2010)
;
_computing_data_collection
;
<i>CrysAlis CCD</i> (Oxford Diffraction, 2010)
;
_computing_data_reduction
;
<i>CrysAlis RED</i> (Oxford Diffraction, 2010)
;
_computing_molecular_graphics 'XP in SHELXTL (Sheldrick, 2008)'
_computing_publication_material 'publCIF (Westrip, 2010)'
_computing_structure_refinement 'SHELXTL (Sheldrick, 2008)'
_computing_structure_solution 'SHELXTL (Sheldrick, 2008)'
_diffrn_ambient_temperature 173(2)
_diffrn_detector_area_resol_mean 16.1827
_diffrn_measured_fraction_theta_full 0.951
_diffrn_measured_fraction_theta_max 0.951
_diffrn_measurement_device_type 'Oxford Diffraction Xcalibur/Sapphire3'
_diffrn_measurement_method \w
_diffrn_radiation_monochromator graphite
_diffrn_radiation_source 'Enhance (Mo) X-ray Source'
_diffrn_radiation_type MoK\a
_diffrn_radiation_wavelength 0.71073
_diffrn_reflns_av_R_equivalents 0.0674
_diffrn_reflns_av_sigmaI/netI 0.3499
_diffrn_reflns_limit_h_max 19
_diffrn_reflns_limit_h_min -19
_diffrn_reflns_limit_k_max 15
_diffrn_reflns_limit_k_min -19
_diffrn_reflns_limit_l_max 18
_diffrn_reflns_limit_l_min -20
_diffrn_reflns_number 16066
_diffrn_reflns_theta_full 30.00
_diffrn_reflns_theta_max 30.0000
_diffrn_reflns_theta_min 2.9005
_diffrn_standards_decay_% 1
_diffrn_standards_interval_count 50
_diffrn_standards_number 2
_exptl_absorpt_coefficient_mu 1.677
_exptl_absorpt_correction_T_max 1.0000
_exptl_absorpt_correction_T_min 0.5567
_exptl_absorpt_correction_type multi-scan
_exptl_absorpt_process_details
;
(<i>CrysAlis RED</i>; Oxford Diffraction, 2010)
;
_exptl_crystal_colour red
_exptl_crystal_density_diffrn 1.586
_exptl_crystal_density_method 'not measured'
_exptl_crystal_description block
_exptl_crystal_F_000 1281
_exptl_crystal_size_max 0.60
_exptl_crystal_size_mid 0.40
_exptl_crystal_size_min 0.40
_refine_diff_density_max 1.054
_refine_diff_density_min -0.371
_refine_ls_extinction_method none
_refine_ls_goodness_of_fit_ref 0.981
_refine_ls_hydrogen_treatment mixed
_refine_ls_matrix_type full
_refine_ls_number_constraints 0
_refine_ls_number_parameters 68
_refine_ls_number_reflns 1624
_refine_ls_number_restraints 0
_refine_ls_restrained_S_all 0.981
_refine_ls_R_factor_all 0.0505
_refine_ls_R_factor_gt 0.0385
_refine_ls_shift/su_max 0.000
_refine_ls_shift/su_mean 0.000
_refine_ls_structure_factor_coef Fsqd
_refine_ls_weighting_details 'calc w=1/[\s^2^(Fo^2^)+(0.0428P)^2^+0.0000P] where P=(Fo^2^+2Fc^2^)/3'
_refine_ls_weighting_scheme calc
_refine_ls_wR_factor_gt 0.0873
_refine_ls_wR_factor_ref 0.0924
_reflns_number_gt 1323
_reflns_number_total 1624
_reflns_threshold_expression I>2sigma(I)
_cod_data_source_file wm2531.cif
_cod_data_source_block I
_cod_original_sg_symbol_H-M 'R -3'
_cod_database_code 2232491
_cod_database_fobs_code 2232491

loop_
_symmetry_equiv_pos_as_xyz
'x, y, z'
'-y, x-y, z'
'-x+y, -x, z'
'x+2/3, y+1/3, z+1/3'
'-y+2/3, x-y+1/3, z+1/3'
'-x+y+2/3, -x+1/3, z+1/3'
'x+1/3, y+2/3, z+2/3'
'-y+1/3, x-y+2/3, z+2/3'
'-x+y+1/3, -x+2/3, z+2/3'
'-x, -y, -z'
'y, -x+y, -z'
'x-y, x, -z'
'-x+2/3, -y+1/3, -z+1/3'
'y+2/3, -x+y+1/3, -z+1/3'
'x-y+2/3, x+1/3, -z+1/3'
'-x+1/3, -y+2/3, -z+2/3'
'y+1/3, -x+y+2/3, -z+2/3'
'x-y+1/3, x+2/3, -z+2/3'

loop_
_atom_site_type_symbol
_atom_site_label
_atom_site_fract_x
_atom_site_fract_y
_atom_site_fract_z
_atom_site_U_iso_or_equiv
_atom_site_adp_type
_atom_site_calc_flag
_atom_site_refinement_flags
_atom_site_occupancy
_atom_site_symmetry_multiplicity
Mn Mn1 0.0000 0.0000 0.5000 0.02020(19) Uani d S 1 6
N N1 0.23962(14) -0.02345(15) 0.65588(11) 0.0223(4) Uani d . 1 1
Fe Fe1 0.0000 0.0000 0.88467(3) 0.02113(16) Uani d S 1 3
O O1 0.08798(13) -0.06054(12) 0.57785(10) 0.0262(4) Uani d . 1 1
Cl Cl1 0.03397(5) -0.12729(4) 0.82931(3) 0.02609(16) Uani d . 1 1
C C1 0.15838(18) -0.00668(18) 0.63362(15) 0.0232(4) Uani d . 1 1
H H1 0.1622(18) 0.0567(19) 0.6623(13) 0.015(6) Uiso d . 1 1
O O1S 0.0000 0.0000 1.0000 0.0282(8) Uani d S 1 6
C C2 0.2521(2) -0.1115(2) 0.61800(16) 0.0318(5) Uani d . 1 1
H H2A 0.1939 -0.1512 0.5750 0.048 Uiso calc R 1 1
H H2B 0.2467 -0.1626 0.6638 0.048 Uiso calc R 1 1
H H2C 0.3242 -0.0802 0.5897 0.048 Uiso calc R 1 1
C C3 0.3184(2) 0.0425(2) 0.72297(17) 0.0347(6) Uani d . 1 1
H H3A 0.3143 -0.0055 0.7709 0.052 Uiso calc R 1 1
H H3B 0.3010 0.0977 0.7446 0.052 Uiso calc R 1 1
H H3C 0.3929 0.0795 0.6985 0.052 Uiso calc R 1 1

loop_
_atom_site_aniso_label
_atom_site_aniso_U_11
_atom_site_aniso_U_22
_atom_site_aniso_U_33
_atom_site_aniso_U_12
_atom_site_aniso_U_13
_atom_site_aniso_U_23
Mn1 0.0176(2) 0.0176(2) 0.0254(4) 0.00880(12) 0.000 0.000
N1 0.0200(9) 0.0211(9) 0.0259(9) 0.0104(7) -0.0009(7) 0.0000(7)
Fe1 0.02076(19) 0.02076(19) 0.0219(3) 0.01038(10) 0.000 0.000
O1 0.0238(8) 0.0209(8) 0.0340(9) 0.0112(7) -0.0040(6) 0.0015(6)
Cl1 0.0271(3) 0.0233(3) 0.0303(3) 0.0145(2) 0.0021(2) 0.00083(19)
C1 0.0209(11) 0.0185(10) 0.0296(11) 0.0093(9) 0.0026(8) 0.0041(8)
O1S 0.0274(13) 0.0274(13) 0.030(2) 0.0137(6) 0.000 0.000
C2 0.0373(14) 0.0370(13) 0.0331(13) 0.0278(12) -0.0034(10) -0.0044(10)
C3 0.0339(13) 0.0269(13) 0.0446(14) 0.0162(11) -0.0151(11) -0.0065(10)

loop_
_atom_type_symbol
_atom_type_description
_atom_type_scat_dispersion_real
_atom_type_scat_dispersion_imag
_atom_type_scat_source
C C 0.0033 0.0016 'International Tables Vol C Tables 4.2.6.8 and 6.1.1.4'
H H 0.0000 0.0000 'International Tables Vol C Tables 4.2.6.8 and 6.1.1.4'
O O 0.0106 0.0060 'International Tables Vol C Tables 4.2.6.8 and 6.1.1.4'
Cl Cl 0.1484 0.1585 'International Tables Vol C Tables 4.2.6.8 and 6.1.1.4'
Mn Mn 0.3368 0.7283 'International Tables Vol C Tables 4.2.6.8 and 6.1.1.4'
Fe Fe 0.3463 0.8444 'International Tables Vol C Tables 4.2.6.8 and 6.1.1.4'
N N 0.0061 0.0033 'International Tables Vol C Tables 4.2.6.8 and 6.1.1.4'

loop_
_geom_angle_atom_site_label_1
_geom_angle_atom_site_label_2
_geom_angle_atom_site_label_3
_geom_angle_site_symmetry_1
_geom_angle_site_symmetry_3
_geom_angle
O1 Mn1 O1 11_556 2 180.00(6)
O1 Mn1 O1 11_556 . 87.49(6)
O1 Mn1 O1 2 . 92.51(6)
O1 Mn1 O1 11_556 10_556 92.51(6)
O1 Mn1 O1 2 10_556 87.49(6)
O1 Mn1 O1 . 10_556 180.00(7)
O1 Mn1 O1 11_556 12_556 92.51(6)
O1 Mn1 O1 2 12_556 87.49(6)
O1 Mn1 O1 . 12_556 87.49(6)
O1 Mn1 O1 10_556 12_556 92.51(6)
O1 Mn1 O1 11_556 3 87.49(6)
O1 Mn1 O1 2 3 92.51(6)
O1 Mn1 O1 . 3 92.51(6)
O1 Mn1 O1 10_556 3 87.49(6)
O1 Mn1 O1 12_556 3 180.00(7)
C1 N1 C2 . . 121.94(18)
C1 N1 C3 . . 121.34(19)
C2 N1 C3 . . 116.65(18)
O1S Fe1 Cl1 . 2 112.438(17)
O1S Fe1 Cl1 . . 112.438(17)
Cl1 Fe1 Cl1 2 . 106.348(19)
O1S Fe1 Cl1 . 3 112.438(17)
Cl1 Fe1 Cl1 2 3 106.348(19)
Cl1 Fe1 Cl1 . 3 106.348(19)
C1 O1 Mn1 . . 125.35(15)
O1 C1 N1 . . 124.6(2)
O1 C1 H1 . . 122.4(13)
N1 C1 H1 . . 112.8(13)
Fe1 O1S Fe1 10_557 . 180.0
N1 C2 H2A . . 109.5
N1 C2 H2B . . 109.5
H2A C2 H2B . . 109.5
N1 C2 H2C . . 109.5
H2A C2 H2C . . 109.5
H2B C2 H2C . . 109.5
N1 C3 H3A . . 109.5
N1 C3 H3B . . 109.5
H3A C3 H3B . . 109.5
N1 C3 H3C . . 109.5
H3A C3 H3C . . 109.5
H3B C3 H3C . . 109.5

loop_
_geom_bond_atom_site_label_1
_geom_bond_atom_site_label_2
_geom_bond_site_symmetry_2
_geom_bond_distance
_geom_bond_publ_flag
Mn1 O1 11_556 2.1736(15) ?
Mn1 O1 2 2.1736(15) ?
Mn1 O1 . 2.1736(15) y
Mn1 O1 10_556 2.1736(15) ?
Mn1 O1 12_556 2.1736(15) ?
Mn1 O1 3 2.1736(15) ?
N1 C1 . 1.318(3) ?
N1 C2 . 1.453(3) ?
N1 C3 . 1.456(3) ?
Fe1 O1S . 1.7758(5) y
Fe1 Cl1 2 2.2330(6) ?
Fe1 Cl1 . 2.2330(6) y
Fe1 Cl1 3 2.2330(6) ?
O1 C1 . 1.239(3) ?
C1 H1 . 0.97(2) ?
O1S Fe1 10_557 1.7758(5) ?
C2 H2A . 0.9800 ?
C2 H2B . 0.9800 ?
C2 H2C . 0.9800 ?
C3 H3A . 0.9800 ?
C3 H3B . 0.9800 ?
C3 H3C . 0.9800 ?

loop_
_geom_torsion_atom_site_label_1
_geom_torsion_atom_site_label_2
_geom_torsion_atom_site_label_3
_geom_torsion_atom_site_label_4
_geom_torsion_site_symmetry_1
_geom_torsion
O1 Mn1 O1 C1 11_556 169.64(18)
O1 Mn1 O1 C1 2 -10.36(18)
O1 Mn1 O1 C1 12_556 77.01(14)
O1 Mn1 O1 C1 3 -102.99(14)
Mn1 O1 C1 N1 . -152.23(16)
C2 N1 C1 O1 . -2.2(3)
C3 N1 C1 O1 . -179.2(2)
